data_7031471
loop_
_publ_author_name
'Roemer, Max'
'Nijhuis, Christian A.'

_publ_section_title
;
 Syntheses and purification of the versatile synthons iodoferrocene and
 1,1'-diiodoferrocene.
;
_journal_issue 31
_journal_name_full 'Dalton transactions (Cambridge, England : 2003)'
_journal_page_first 11815
_journal_page_last 11818
_journal_paper_doi 10.1039/c4dt01787k
_journal_volume 43
_journal_year 2014
_chemical_formula_sum 'C10 H9 Fe I'
_chemical_formula_weight 311.92
_chemical_name_systematic
; 
 ? 
;
_space_group_crystal_system monoclinic
_space_group_IT_number 7
_space_group_name_Hall 'P -2yc'
_space_group_name_H-M_alt 'P 1 c 1'
_symmetry_space_group_name_Hall 'P -2yc'
_symmetry_space_group_name_H-M 'P 1 c 1'
_atom_sites_solution_hydrogens geom
_audit_creation_method SHELXL-2013
_cell_angle_alpha 90
_cell_angle_beta 93.496(2)
_cell_angle_gamma 90
_cell_formula_units_Z 4
_cell_length_a 6.2969(3)
_cell_length_b 9.7179(4)
_cell_length_c 15.1617(7)
_cell_measurement_reflns_used 9954
_cell_measurement_temperature 100(2)
_cell_measurement_theta_max 28.29
_cell_measurement_theta_min 2.69
_cell_volume 926.06(7)
_computing_cell_refinement 'Bruker SAINT'
_computing_data_collection 'Bruker APEX2'
_computing_data_reduction 'Bruker SAINT'
_computing_molecular_graphics 'Bruker SHELXTL'
_computing_publication_material 'Bruker SHELXTL'
_computing_structure_refinement 'SHELXL-2013 (Sheldrick, 2013)'
_computing_structure_solution 'SHELXS-97 (Sheldrick 2008)'
_diffrn_ambient_temperature 100(2)
_diffrn_measured_fraction_theta_full 0.999
_diffrn_measured_fraction_theta_max 1.000
_diffrn_measurement_device_type 'Bruker D8 Venture'
_diffrn_measurement_method '\f and \w scans'
_diffrn_radiation_type MoK\a
_diffrn_radiation_wavelength 0.71073
_diffrn_reflns_av_R_equivalents 0.0282
_diffrn_reflns_av_unetI/netI 0.0234
_diffrn_reflns_Laue_measured_fraction_full 0.999
_diffrn_reflns_Laue_measured_fraction_max 1.000
_diffrn_reflns_limit_h_max 8
_diffrn_reflns_limit_h_min -8
_diffrn_reflns_limit_k_max 12
_diffrn_reflns_limit_k_min -12
_diffrn_reflns_limit_l_max 19
_diffrn_reflns_limit_l_min -19
_diffrn_reflns_number 19587
_diffrn_reflns_point_group_measured_fraction_full 0.998
_diffrn_reflns_point_group_measured_fraction_max 0.994
_diffrn_reflns_theta_full 25.242
_diffrn_reflns_theta_max 27.495
_diffrn_reflns_theta_min 2.096
_diffrn_source 'Sealed Mircrofocusing Source'
_exptl_absorpt_coefficient_mu 4.898
_exptl_absorpt_correction_T_max 0.7457
_exptl_absorpt_correction_T_min 0.5289
_exptl_absorpt_correction_type multi-scan
_exptl_absorpt_process_details 'Sadabs, (Sheldrick 2008)'
_exptl_crystal_colour Yellow
_exptl_crystal_density_diffrn 2.237
_exptl_crystal_density_meas ?
_exptl_crystal_density_method 'Not Measured'
_exptl_crystal_description Block
_exptl_crystal_F_000 592
_exptl_crystal_size_max 0.220
_exptl_crystal_size_mid 0.180
_exptl_crystal_size_min 0.130
_refine_diff_density_max 0.318
_refine_diff_density_min -0.395
_refine_diff_density_rms 0.067
_refine_ls_abs_structure_details
; 
 Flack x determined using 2032 quotients [(I+)-(I-)]/[(I+)+(I-)] 
 (Parsons and Flack (2004), Acta Cryst. A60, s61). 
;
_refine_ls_abs_structure_Flack -0.009(9)
_refine_ls_extinction_method none
_refine_ls_goodness_of_fit_ref 1.066
_refine_ls_hydrogen_treatment constr
_refine_ls_matrix_type full
_refine_ls_number_parameters 217
_refine_ls_number_reflns 4224
_refine_ls_number_restraints 2
_refine_ls_restrained_S_all 1.066
_refine_ls_R_factor_all 0.0141
_refine_ls_R_factor_gt 0.0136
_refine_ls_shift/su_max 0.001
_refine_ls_shift/su_mean 0.000
_refine_ls_structure_factor_coef Fsqd
_refine_ls_weighting_details 'w=1/[\s^2^(Fo^2^)+(0.0091P)^2^+0.0815P] where P=(Fo^2^+2Fc^2^)/3'
_refine_ls_weighting_scheme calc
_refine_ls_wR_factor_gt 0.0285
_refine_ls_wR_factor_ref 0.0287
_reflns_Friedel_coverage 0.981
_reflns_Friedel_fraction_full 0.997
_reflns_Friedel_fraction_max 0.987
_reflns_number_gt 4166
_reflns_number_total 4224
_reflns_threshold_expression 'I > 2\s(I)'
_cod_data_source_file c4dt01787k1.cif
_cod_data_source_block D500
_cod_depositor_comments
;
The following automatic conversions were performed:

'_exptl_absorpt_correction_type' value 'Multi-scan' changed to
'multi-scan' according to
/usr/data/users/saulius/crontab/automatic-downloads/rss-feeds/RSC/lib/dictionaries/cif_core.dic
dictionary named 'cif_core.dic' version 2.4.2 from 2011-04-26.

Automatic conversion script
Id: cif_fix_values 2281 2013-09-26 08:29:07Z andrius 

 Adding full bibliography for 7031470--7031471.cif.

The following automatic conversions were performed:

'_exptl_crystal_density_meas' value 'Not Measured' was changed to '?'
- the value is perceived as not measured.

Automatic conversion script
Id: cif_fix_values 3008 2015-01-20 13:52:24Z robertas 
;
_cod_database_code 7031471
_shelx_space_group_comment
; 
The symmetry employed for this shelxl refinement is uniquely defined 
by the following loop, which should always be used as a source of 
symmetry information in preference to the above space-group names. 
They are only intended as comments. 
;
_shelx_estimated_absorpt_t_min 0.412
_shelx_estimated_absorpt_t_max 0.568
_shelxl_version_number 2013-3

loop_
_space_group_symop_operation_xyz
'x, y, z'
'x, -y, z+1/2'

loop_
_atom_site_label
_atom_site_type_symbol
_atom_site_fract_x
_atom_site_fract_y
_atom_site_fract_z
_atom_site_U_iso_or_equiv
_atom_site_adp_type
_atom_site_occupancy
_atom_site_site_symmetry_order
_atom_site_calc_flag
_atom_site_refinement_flags_posn
_atom_site_refinement_flags_adp
Fe1 Fe 0.41402(7) 0.03921(4) 0.16459(3) 0.01173(10) Uani 1 1 d . .
Fe2 Fe -0.05185(7) 0.45822(4) 0.48639(3) 0.01112(10) Uani 1 1 d . .
I1 I 0.80055(3) -0.10866(2) 0.33187(2) 0.01831(6) Uani 1 1 d . .
I2 I 0.33047(2) 0.63089(2) 0.34831(2) 0.01644(6) Uani 1 1 d . .
C1 C 0.2046(7) -0.1158(3) 0.1305(3) 0.0196(8) Uani 1 1 d . .
H1 H 0.1043 -0.1609 0.1702 0.024 Uiso 1 1 calc R U
C2 C 0.1608(6) 0.0024(4) 0.0765(3) 0.0217(8) Uani 1 1 d . .
H2 H 0.0243 0.0552 0.0720 0.026 Uiso 1 1 calc R U
C3 C 0.3449(6) 0.0325(4) 0.0310(2) 0.0228(8) Uani 1 1 d . .
H3 H 0.3610 0.1102 -0.0114 0.027 Uiso 1 1 calc R U
C4 C 0.5033(6) -0.0677(4) 0.0558(2) 0.0241(8) Uani 1 1 d . .
H4 H 0.6500 -0.0723 0.0342 0.029 Uiso 1 1 calc R U
C5 C 0.4169(6) -0.1579(3) 0.1174(2) 0.0202(8) Uani 1 1 d . .
H5 H 0.4921 -0.2378 0.1468 0.024 Uiso 1 1 calc R U
C6 C 0.3925(5) 0.0728(3) 0.2968(2) 0.0141(7) Uani 1 1 d . .
H6 H 0.3067 0.0181 0.3378 0.017 Uiso 1 1 calc R U
C7 C 0.3236(5) 0.1929(3) 0.2479(2) 0.0166(7) Uani 1 1 d . .
H7 H 0.1794 0.2360 0.2477 0.020 Uiso 1 1 calc R U
C8 C 0.4949(5) 0.2383(3) 0.1985(2) 0.0174(7) Uani 1 1 d . .
H8 H 0.4915 0.3188 0.1573 0.021 Uiso 1 1 calc R U
C9 C 0.6704(5) 0.1476(3) 0.2156(2) 0.0154(7) Uani 1 1 d . .
H9 H 0.8130 0.1542 0.1902 0.018 Uiso 1 1 calc R U
C10 C 0.6052(5) 0.0470(3) 0.2767(2) 0.0138(6) Uani 1 1 d . .
C11 C 0.0559(6) 0.4971(4) 0.6144(2) 0.0185(7) Uani 1 1 d . .
H11 H 0.1945 0.4655 0.6432 0.022 Uiso 1 1 calc R U
C12 C -0.1378(6) 0.4246(4) 0.6127(2) 0.0179(7) Uani 1 1 d . .
H12 H -0.1604 0.3326 0.6401 0.022 Uiso 1 1 calc R U
C13 C -0.2951(5) 0.5036(3) 0.5645(2) 0.0173(7) Uani 1 1 d . .
H13 H -0.4478 0.4776 0.5527 0.021 Uiso 1 1 calc R U
C14 C -0.1974(6) 0.6261(3) 0.5365(2) 0.0165(7) Uani 1 1 d . .
H14 H -0.2692 0.7017 0.5013 0.020 Uiso 1 1 calc R U
C15 C 0.0207(6) 0.6228(3) 0.5673(2) 0.0183(8) Uani 1 1 d . .
H15 H 0.1294 0.6954 0.5575 0.022 Uiso 1 1 calc R U
C16 C 0.1791(5) 0.3510(3) 0.4279(2) 0.0161(7) Uani 1 1 d . .
H16 H 0.3232 0.3269 0.4548 0.019 Uiso 1 1 calc R U
C17 C -0.0087(5) 0.2699(3) 0.4298(2) 0.0176(7) Uani 1 1 d . .
H17 H -0.0202 0.1790 0.4600 0.021 Uiso 1 1 calc R U
C18 C -0.1788(6) 0.3413(4) 0.3834(2) 0.0172(7) Uani 1 1 d . .
H18 H -0.3296 0.3091 0.3754 0.021 Uiso 1 1 calc R U
C19 C -0.0971(5) 0.4672(3) 0.3516(2) 0.0138(7) Uani 1 1 d . .
H19 H -0.1795 0.5390 0.3168 0.017 Uiso 1 1 calc R U
C20 C 0.1229(5) 0.4729(3) 0.3791(2) 0.0134(6) Uani 1 1 d . .

loop_
_atom_site_aniso_label
_atom_site_aniso_U_11
_atom_site_aniso_U_22
_atom_site_aniso_U_33
_atom_site_aniso_U_23
_atom_site_aniso_U_13
_atom_site_aniso_U_12
Fe1 0.0141(2) 0.0115(2) 0.0096(2) -0.00158(17) 0.00119(17) -0.00224(18)
Fe2 0.0135(2) 0.0106(2) 0.0092(2) -0.00133(16) 0.00025(17) 0.00010(17)
I1 0.01674(12) 0.01671(10) 0.02109(14) 0.00221(9) -0.00212(9) 0.00102(10)
I2 0.01492(11) 0.01786(10) 0.01670(13) 0.00168(8) 0.00220(9) -0.00233(9)
C1 0.025(2) 0.0186(17) 0.015(2) -0.0045(13) -0.0010(17) -0.0099(14)
C2 0.0211(18) 0.0220(17) 0.0209(19) -0.0055(15) -0.0089(15) -0.0005(16)
C3 0.039(2) 0.0182(17) 0.0109(18) -0.0020(13) -0.0021(16) -0.0043(16)
C4 0.0268(19) 0.0277(19) 0.018(2) -0.0137(15) 0.0048(15) -0.0039(16)
C5 0.029(2) 0.0131(16) 0.0182(19) -0.0046(13) -0.0034(15) -0.0008(15)
C6 0.0183(17) 0.0172(16) 0.0069(16) -0.0024(12) 0.0034(13) -0.0017(14)
C7 0.0195(17) 0.0159(16) 0.0138(18) -0.0039(13) -0.0020(14) 0.0012(13)
C8 0.0254(18) 0.0116(15) 0.0150(17) -0.0014(12) -0.0012(14) -0.0050(14)
C9 0.0167(15) 0.0159(16) 0.0137(17) -0.0019(12) 0.0022(13) -0.0069(14)
C10 0.0162(15) 0.0134(15) 0.0114(16) -0.0004(12) -0.0031(13) -0.0005(13)
C11 0.0217(18) 0.0232(18) 0.0102(16) -0.0018(14) -0.0023(13) 0.0019(15)
C12 0.0230(18) 0.0174(17) 0.0141(18) -0.0002(13) 0.0072(14) 0.0016(15)
C13 0.0146(16) 0.0225(17) 0.0156(18) -0.0034(14) 0.0058(13) 0.0007(14)
C14 0.0225(19) 0.0137(16) 0.0132(19) -0.0049(12) 0.0002(15) 0.0047(14)
C15 0.025(2) 0.0171(16) 0.0131(18) -0.0063(13) 0.0000(16) -0.0028(15)
C16 0.0183(16) 0.0150(15) 0.0151(17) 0.0000(12) 0.0016(14) 0.0043(13)
C17 0.0261(18) 0.0129(15) 0.0143(17) -0.0042(13) 0.0055(14) -0.0012(14)
C18 0.0195(18) 0.0169(16) 0.0154(18) -0.0061(13) 0.0008(14) -0.0050(14)
C19 0.0149(15) 0.0165(15) 0.0099(16) -0.0031(12) -0.0009(13) 0.0003(12)
C20 0.0139(15) 0.0135(15) 0.0128(16) -0.0017(12) 0.0013(12) 0.0021(12)

loop_
_atom_type_symbol
_atom_type_description
_atom_type_scat_dispersion_real
_atom_type_scat_dispersion_imag
_atom_type_scat_source
C C 0.0033 0.0016 'International Tables Vol C Tables 4.2.6.8 and 6.1.1.4'
H H 0.0000 0.0000 'International Tables Vol C Tables 4.2.6.8 and 6.1.1.4'
Fe Fe 0.3463 0.8444 'International Tables Vol C Tables 4.2.6.8 and 6.1.1.4'
I I -0.4742 1.8119 'International Tables Vol C Tables 4.2.6.8 and 6.1.1.4'

loop_
_geom_angle_atom_site_label_1
_geom_angle_atom_site_label_2
_geom_angle_atom_site_label_3
_geom_angle
C10 Fe1 C9 41.03(13)
C10 Fe1 C6 40.69(13)
C9 Fe1 C6 69.14(13)
C10 Fe1 C5 108.14(13)
C9 Fe1 C5 126.34(15)
C6 Fe1 C5 119.68(14)
C10 Fe1 C3 155.82(15)
C9 Fe1 C3 120.49(14)
C6 Fe1 C3 162.37(14)
C5 Fe1 C3 68.28(14)
C10 Fe1 C1 125.50(14)
C9 Fe1 C1 163.37(15)
C6 Fe1 C1 106.57(14)
C5 Fe1 C1 40.69(16)
C3 Fe1 C1 68.39(15)
C10 Fe1 C2 162.56(15)
C9 Fe1 C2 154.70(14)
C6 Fe1 C2 124.89(15)
C5 Fe1 C2 68.38(14)
C3 Fe1 C2 40.43(15)
C1 Fe1 C2 40.81(15)
C10 Fe1 C4 120.98(14)
C9 Fe1 C4 108.43(15)
C6 Fe1 C4 154.83(15)
C5 Fe1 C4 40.33(15)
C3 Fe1 C4 40.74(15)
C1 Fe1 C4 68.22(15)
C2 Fe1 C4 68.22(15)
C10 Fe1 C8 68.26(12)
C9 Fe1 C8 40.70(13)
C6 Fe1 C8 68.60(13)
C5 Fe1 C8 163.87(15)
C3 Fe1 C8 108.16(14)
C1 Fe1 C8 154.23(15)
C2 Fe1 C8 119.86(13)
C4 Fe1 C8 126.85(15)
C10 Fe1 C7 68.30(13)
C9 Fe1 C7 68.58(13)
C6 Fe1 C7 40.98(13)
C5 Fe1 C7 154.53(15)
C3 Fe1 C7 125.47(14)
C1 Fe1 C7 119.41(15)
C2 Fe1 C7 107.06(14)
C4 Fe1 C7 163.34(14)
C8 Fe1 C7 40.36(13)
C20 Fe2 C16 41.22(12)
C20 Fe2 C14 121.46(14)
C16 Fe2 C14 156.99(15)
C20 Fe2 C13 156.27(13)
C16 Fe2 C13 160.89(14)
C14 Fe2 C13 40.63(14)
C20 Fe2 C17 68.47(13)
C16 Fe2 C17 40.79(13)
C14 Fe2 C17 160.96(15)
C13 Fe2 C17 124.07(14)
C20 Fe2 C12 161.91(13)
C16 Fe2 C12 124.22(14)
C14 Fe2 C12 68.22(15)
C13 Fe2 C12 40.64(14)
C17 Fe2 C12 107.40(14)
C20 Fe2 C19 40.91(12)
C16 Fe2 C19 69.30(13)
C14 Fe2 C19 107.42(13)
C13 Fe2 C19 120.41(14)
C17 Fe2 C19 68.50(13)
C12 Fe2 C19 155.69(14)
C20 Fe2 C15 108.28(14)
C16 Fe2 C15 121.39(15)
C14 Fe2 C15 40.73(14)
C13 Fe2 C15 68.41(15)
C17 Fe2 C15 156.66(14)
C12 Fe2 C15 68.12(15)
C19 Fe2 C15 125.17(13)
C20 Fe2 C11 125.64(14)
C16 Fe2 C11 107.61(14)
C14 Fe2 C11 68.32(14)
C13 Fe2 C11 68.16(15)
C17 Fe2 C11 121.12(14)
C12 Fe2 C11 40.17(14)
C19 Fe2 C11 162.55(14)
C15 Fe2 C11 40.69(14)
C20 Fe2 C18 68.48(13)
C16 Fe2 C18 68.94(14)
C14 Fe2 C18 124.26(15)
C13 Fe2 C18 106.85(14)
C17 Fe2 C18 40.67(13)
C12 Fe2 C18 120.65(14)
C19 Fe2 C18 40.60(13)
C15 Fe2 C18 161.61(14)
C11 Fe2 C18 155.81(15)
C5 C1 C2 107.6(3)
C5 C1 Fe1 69.6(2)
C2 C1 Fe1 69.60(19)
C3 C2 C1 108.1(3)
C3 C2 Fe1 69.8(2)
C1 C2 Fe1 69.6(2)
C2 C3 C4 108.1(3)
C2 C3 Fe1 69.8(2)
C4 C3 Fe1 70.0(2)
C5 C4 C3 107.8(3)
C5 C4 Fe1 69.4(2)
C3 C4 Fe1 69.3(2)
C4 C5 C1 108.4(3)
C4 C5 Fe1 70.24(19)
C1 C5 Fe1 69.7(2)
C10 C6 C7 107.0(3)
C10 C6 Fe1 68.87(18)
C7 C6 Fe1 70.07(19)
C8 C7 C6 108.0(3)
C8 C7 Fe1 69.77(19)
C6 C7 Fe1 68.95(18)
C7 C8 C9 108.5(3)
C7 C8 Fe1 69.87(18)
C9 C8 Fe1 69.00(18)
C10 C9 C8 107.0(3)
C10 C9 Fe1 68.84(17)
C8 C9 Fe1 70.30(18)
C6 C10 C9 109.5(3)
C6 C10 Fe1 70.44(18)
C9 C10 Fe1 70.13(18)
C6 C10 I1 125.7(2)
C9 C10 I1 124.8(3)
Fe1 C10 I1 127.90(15)
C12 C11 C15 108.2(3)
C12 C11 Fe2 69.8(2)
C15 C11 Fe2 69.6(2)
C11 C12 C13 108.4(3)
C11 C12 Fe2 70.1(2)
C13 C12 Fe2 69.4(2)
C14 C13 C12 107.8(3)
C14 C13 Fe2 69.7(2)
C12 C13 Fe2 69.9(2)
C13 C14 C15 108.1(3)
C13 C14 Fe2 69.69(19)
C15 C14 Fe2 69.99(19)
C14 C15 C11 107.5(3)
C14 C15 Fe2 69.28(19)
C11 C15 Fe2 69.70(18)
C17 C16 C20 106.8(3)
C17 C16 Fe2 70.00(19)
C20 C16 Fe2 68.92(19)
C16 C17 C18 108.7(3)
C16 C17 Fe2 69.21(18)
C18 C17 Fe2 69.93(18)
C19 C18 C17 108.0(3)
C19 C18 Fe2 69.49(18)
C17 C18 Fe2 69.40(18)
C18 C19 C20 107.4(3)
C18 C19 Fe2 69.91(19)
C20 C19 Fe2 68.62(18)
C19 C20 C16 109.0(3)
C19 C20 Fe2 70.47(19)
C16 C20 Fe2 69.86(19)
C19 C20 I2 125.1(2)
C16 C20 I2 125.9(2)
Fe2 C20 I2 127.59(15)

loop_
_geom_bond_atom_site_label_1
_geom_bond_atom_site_label_2
_geom_bond_distance
Fe1 C10 2.023(3)
Fe1 C9 2.040(3)
Fe1 C6 2.044(3)
Fe1 C5 2.045(3)
Fe1 C3 2.047(3)
Fe1 C1 2.048(4)
Fe1 C2 2.048(4)
Fe1 C4 2.056(4)
Fe1 C8 2.058(3)
Fe1 C7 2.059(3)
Fe2 C20 2.023(3)
Fe2 C16 2.036(3)
Fe2 C14 2.041(3)
Fe2 C13 2.041(3)
Fe2 C17 2.046(3)
Fe2 C12 2.047(4)
Fe2 C19 2.048(3)
Fe2 C15 2.050(3)
Fe2 C11 2.051(4)
Fe2 C18 2.054(3)
I1 C10 2.092(3)
I2 C20 2.088(3)
C1 C5 1.423(6)
C1 C2 1.428(5)
C2 C3 1.415(6)
C3 C4 1.428(5)
C4 C5 1.414(5)
C6 C10 1.414(5)
C6 C7 1.436(5)
C7 C8 1.420(5)
C8 C9 1.425(5)
C9 C10 1.424(4)
C11 C12 1.408(5)
C11 C15 1.426(5)
C12 C13 1.420(5)
C13 C14 1.417(5)
C14 C15 1.424(5)
C16 C17 1.423(5)
C16 C20 1.429(4)
C17 C18 1.425(5)
C18 C19 1.423(5)
C19 C20 1.423(4)
